data_7241604
loop_
_publ_author_name
'Ma, Xiaoyu'
'Zhu, Bingqing'
'Yang, Zeen'
'Jiang, Yuhang'
'Mei, Xuefeng'

_publ_section_title
;
 Stabilizing photo-sensitive colchicine through rebalancing electron
 distribution of the reactive tropolone ring
;
_journal_issue 1
_journal_name_full CrystEngComm
_journal_page_first 30
_journal_page_last 34
_journal_paper_doi 10.1039/D0CE01551B
_journal_volume 23
_journal_year 2021
_chemical_formula_moiety 'C6 H5 O3 S, C22 H26 N O6'
_chemical_formula_sum 'C28 H31 N O9 S'
_chemical_formula_weight 557.60
_chemical_name_systematic colchicine
_space_group_crystal_system monoclinic
_space_group_IT_number 4
_space_group_name_Hall 'P 2yb'
_space_group_name_H-M_alt 'P 1 21 1'
_atom_sites_solution_hydrogens geom
_atom_sites_solution_primary iterative
_audit_creation_date 2020-05-01
_audit_creation_method
;
Olex2 1.2
(compiled 2018.05.29 svn.r3508 for OlexSys, GUI svn.r5506)
;
_audit_update_record
;
2020-09-04 deposited with the CCDC.	2020-11-23 downloaded from the CCDC.
;
_cell_angle_alpha 90
_cell_angle_beta 91.920(2)
_cell_angle_gamma 90
_cell_formula_units_Z 2
_cell_length_a 12.7125(6)
_cell_length_b 8.0135(3)
_cell_length_c 12.9098(6)
_cell_measurement_reflns_used 6178
_cell_measurement_temperature 100
_cell_measurement_theta_max 26.34
_cell_measurement_theta_min 2.99
_cell_volume 1314.40(10)
_computing_molecular_graphics 'Olex2 (Dolomanov et al., 2009)'
_computing_publication_material 'Olex2 (Dolomanov et al., 2009)'
_computing_structure_refinement 'ShelXL (Sheldrick, 2015)'
_computing_structure_solution 'olex2.solve (Bourhis et al., 2015)'
_diffrn_ambient_temperature 100
_diffrn_measured_fraction_theta_full 0.998
_diffrn_measured_fraction_theta_max 0.998
_diffrn_measurement_device_type 'Bruker APEX-II CCD'
_diffrn_measurement_method '\f and \w scans'
_diffrn_radiation_type MoK\a
_diffrn_radiation_wavelength 0.71073
_diffrn_reflns_av_R_equivalents 0.0558
_diffrn_reflns_av_unetI/netI 0.0579
_diffrn_reflns_Laue_measured_fraction_full 0.998
_diffrn_reflns_Laue_measured_fraction_max 0.998
_diffrn_reflns_limit_h_max 15
_diffrn_reflns_limit_h_min -15
_diffrn_reflns_limit_k_max 9
_diffrn_reflns_limit_k_min -10
_diffrn_reflns_limit_l_max 16
_diffrn_reflns_limit_l_min -16
_diffrn_reflns_number 14806
_diffrn_reflns_point_group_measured_fraction_full 0.916
_diffrn_reflns_point_group_measured_fraction_max 0.902
_diffrn_reflns_theta_full 25.242
_diffrn_reflns_theta_max 26.405
_diffrn_reflns_theta_min 2.287
_diffrn_standards_number 0
_exptl_absorpt_coefficient_mu 0.180
_exptl_absorpt_correction_T_max 0.7454
_exptl_absorpt_correction_T_min 0.6661
_exptl_absorpt_correction_type multi-scan
_exptl_absorpt_process_details
;
SADABS-2016/2 (Bruker,2016/2) was used for absorption correction.
wR2(int) was 0.1109 before and 0.0727 after correction.
The Ratio of minimum to maximum transmission is 0.8936.
The \l/2 correction factor is Not present.
;
_exptl_crystal_colour 'clear light yellow'
_exptl_crystal_colour_lustre clear
_exptl_crystal_colour_modifier light
_exptl_crystal_colour_primary yellow
_exptl_crystal_density_diffrn 1.409
_exptl_crystal_description prism
_exptl_crystal_F_000 588
_exptl_crystal_size_max 0.2
_exptl_crystal_size_mid 0.1
_exptl_crystal_size_min 0.1
_refine_diff_density_max 0.373
_refine_diff_density_min -0.405
_refine_diff_density_rms 0.053
_refine_ls_abs_structure_details
;
 Flack x determined using 1529 quotients [(I+)-(I-)]/[(I+)+(I-)]
 (Parsons, Flack and Wagner, Acta Cryst. B69 (2013) 249-259).
;
_refine_ls_abs_structure_Flack 0.00(6)
_refine_ls_extinction_method none
_refine_ls_goodness_of_fit_ref 1.080
_refine_ls_hydrogen_treatment constr
_refine_ls_matrix_type full
_refine_ls_number_parameters 358
_refine_ls_number_reflns 4842
_refine_ls_number_restraints 1
_refine_ls_restrained_S_all 1.080
_refine_ls_R_factor_all 0.0524
_refine_ls_R_factor_gt 0.0406
_refine_ls_shift/su_max 0.000
_refine_ls_shift/su_mean 0.000
_refine_ls_structure_factor_coef Fsqd
_refine_ls_weighting_details 'w=1/[\s^2^(Fo^2^)+(0.0349P)^2^+0.4639P] where P=(Fo^2^+2Fc^2^)/3'
_refine_ls_weighting_scheme calc
_refine_ls_wR_factor_gt 0.0911
_refine_ls_wR_factor_ref 0.1000
_reflns_Friedel_coverage 0.681
_reflns_Friedel_fraction_full 0.820
_reflns_Friedel_fraction_max 0.790
_reflns_number_gt 4273
_reflns_number_total 4842
_reflns_threshold_expression 'I > 2\s(I)'
_cod_data_source_file d0ce01551b2.cif
_cod_data_source_block 22019573_0m
_cod_depositor_comments 'Adding full bibliography for 7241604--7241616.cif.'
_cod_database_code 7241604
_shelx_shelxl_version_number 2014/7
_shelx_space_group_comment
;
The symmetry employed for this shelxl refinement is uniquely defined
by the following loop, which should always be used as a source of
symmetry information in preference to the above space-group names.
They are only intended as comments.
;
_shelx_estimated_absorpt_t_max 0.982
_shelx_estimated_absorpt_t_min 0.965
_olex2_refinement_description
;
1. Fixed Uiso
 At 1.2 times of:
  All C(H) groups, All C(H,H) groups, All N(H) groups
 At 1.5 times of:
  All C(H,H,H) groups, All O(H) groups
2.a Ternary CH refined with riding coordinates:
 C7(H7)
2.b Secondary CH2 refined with riding coordinates:
 C5(H5a,H5b), C6(H6a,H6b)
2.c Aromatic/amide H refined with riding coordinates:
 N1(H1), C4(H4a), C11(H11), C12(H12), C24(H24), C8(H8), C23(H23), C20(H20),
 C22(H22), C21(H21)
2.d Idealised Me refined as rotating group:
 C14(H14a,H14b,H14c), C15(H15a,H15b,H15c), C13(H13a,H13b,H13c), C17(H17a,H17b,
 H17c), C18(H18a,H18b,H18c)
2.e Idealised tetrahedral OH refined as rotating group:
 O4(H4)
;
_olex2_submission_special_instructions 'No special instructions were received'

loop_
_space_group_symop_operation_xyz
'x, y, z'
'-x, y+1/2, -z'

loop_
_atom_site_label
_atom_site_type_symbol
_atom_site_fract_x
_atom_site_fract_y
_atom_site_fract_z
_atom_site_U_iso_or_equiv
_atom_site_adp_type
_atom_site_occupancy
_atom_site_site_symmetry_order
_atom_site_calc_flag
_atom_site_refinement_flags_posn
_atom_site_refinement_flags_adp
_atom_site_refinement_flags_occupancy
_atom_site_disorder_assembly
_atom_site_disorder_group
S1 S 0.76938(7) 0.11138(12) 0.64412(7) 0.0252(2) Uani 1 1 d . . . . .
O2 O 0.04893(18) 0.5814(3) 0.96168(18) 0.0224(6) Uani 1 1 d . . . . .
O1 O 0.12322(18) 0.3421(3) 0.82098(18) 0.0216(5) Uani 1 1 d . . . . .
O3 O 0.16132(18) 0.8556(3) 1.00183(19) 0.0223(5) Uani 1 1 d . . . . .
O5 O 0.32565(19) 0.1065(4) 0.41003(17) 0.0262(6) Uani 1 1 d . . . . .
O6 O 0.45596(19) 0.0802(3) 0.93183(19) 0.0263(6) Uani 1 1 d . . . . .
O4 O 0.4974(2) 0.0610(3) 0.5045(2) 0.0284(6) Uani 1 1 d . . . . .
H4 H 0.5534 0.0500 0.5402 0.043 Uiso 1 1 calc GR . . . .
O9 O 0.8545(2) 0.0041(4) 0.6796(2) 0.0296(6) Uani 1 1 d . . . . .
O8 O 0.7469(2) 0.2467(4) 0.71537(19) 0.0299(6) Uani 1 1 d . . . . .
O7 O 0.6737(2) 0.0171(4) 0.6147(2) 0.0287(6) Uani 1 1 d . . . . .
N1 N 0.5623(2) 0.2521(4) 0.8443(2) 0.0195(6) Uani 1 1 d . . . . .
H1 H 0.6267 0.2741 0.8255 0.023 Uiso 1 1 calc R . . . .
C12B C 0.2746(3) 0.5078(5) 0.7947(2) 0.0178(7) Uani 1 1 d . . . . .
C3 C 0.2025(3) 0.7476(5) 0.9328(3) 0.0203(7) Uani 1 1 d . . . . .
C16 C 0.5427(3) 0.1089(5) 0.8952(2) 0.0208(7) Uani 1 1 d . . . . .
C7 C 0.4789(3) 0.3701(5) 0.8202(2) 0.0186(7) Uani 1 1 d . . . . .
H7 H 0.4311 0.3712 0.8802 0.022 Uiso 1 1 calc R . . . .
C1 C 0.1771(3) 0.4869(4) 0.8420(3) 0.0186(7) Uani 1 1 d . . . . .
C7A C 0.4119(3) 0.3220(4) 0.7232(3) 0.0185(7) Uani 1 1 d . . . . .
C10 C 0.3312(3) 0.1809(5) 0.5026(3) 0.0236(8) Uani 1 1 d . . . . .
C4 C 0.2992(3) 0.7687(5) 0.8866(3) 0.0190(7) Uani 1 1 d . . . . .
H4A H 0.3403 0.8653 0.9016 0.023 Uiso 1 1 calc R . . . .
C11 C 0.2476(3) 0.2691(5) 0.5410(3) 0.0214(8) Uani 1 1 d . . . . .
H11 H 0.1858 0.2678 0.4976 0.026 Uiso 1 1 calc R . . . .
C12 C 0.2385(3) 0.3594(5) 0.6320(2) 0.0201(7) Uani 1 1 d . . . . .
H12 H 0.1717 0.4106 0.6395 0.024 Uiso 1 1 calc R . . . .
C2 C 0.1422(2) 0.6049(5) 0.9126(2) 0.0187(7) Uani 1 1 d . . . . .
C12A C 0.3103(3) 0.3885(5) 0.7150(3) 0.0193(7) Uani 1 1 d . . . . .
C9 C 0.4303(3) 0.1562(5) 0.5556(3) 0.0230(8) Uani 1 1 d . . . . .
C5 C 0.4405(3) 0.6713(5) 0.7685(3) 0.0206(8) Uani 1 1 d . . . . .
H5A H 0.4665 0.7860 0.7819 0.025 Uiso 1 1 calc R . . . .
H5B H 0.4306 0.6577 0.6925 0.025 Uiso 1 1 calc R . . . .
C24 C 0.7383(3) 0.2865(5) 0.4633(3) 0.0270(9) Uani 1 1 d . . . . .
H24 H 0.6661 0.2889 0.4801 0.032 Uiso 1 1 calc R . . . .
C8 C 0.4606(3) 0.2205(5) 0.6518(3) 0.0213(8) Uani 1 1 d . . . . .
H8 H 0.5298 0.1883 0.6736 0.026 Uiso 1 1 calc R . . . .
C4A C 0.3358(3) 0.6489(5) 0.8188(3) 0.0186(7) Uani 1 1 d . . . . .
C6 C 0.5230(3) 0.5459(5) 0.8090(3) 0.0213(8) Uani 1 1 d . . . . .
H6A H 0.5820 0.5429 0.7608 0.026 Uiso 1 1 calc R . . . .
H6B H 0.5514 0.5842 0.8772 0.026 Uiso 1 1 calc R . . . .
C14 C 0.0649(3) 0.5046(6) 1.0618(3) 0.0284(9) Uani 1 1 d . . . . .
H14A H 0.0870 0.3884 1.0530 0.043 Uiso 1 1 calc GR . . . .
H14B H -0.0010 0.5075 1.0991 0.043 Uiso 1 1 calc GR . . . .
H14C H 0.1195 0.5655 1.1016 0.043 Uiso 1 1 calc GR . . . .
C15 C 0.2137(3) 1.0128(5) 1.0164(3) 0.0271(8) Uani 1 1 d . . . . .
H15A H 0.2193 1.0688 0.9493 0.041 Uiso 1 1 calc GR . . . .
H15B H 0.2843 0.9940 1.0470 0.041 Uiso 1 1 calc GR . . . .
H15C H 0.1733 1.0829 1.0629 0.041 Uiso 1 1 calc GR . . . .
C23 C 0.7711(3) 0.3633(5) 0.3734(3) 0.0275(8) Uani 1 1 d . . . . .
H23 H 0.7213 0.4174 0.3283 0.033 Uiso 1 1 calc R . . . .
C20 C 0.9169(3) 0.2033(5) 0.5038(3) 0.0290(9) Uani 1 1 d . . . . .
H20 H 0.9670 0.1484 0.5482 0.035 Uiso 1 1 calc R . . . .
C13 C 0.0129(3) 0.3579(6) 0.7911(3) 0.0290(9) Uani 1 1 d . . . . .
H13A H -0.0093 0.2607 0.7498 0.043 Uiso 1 1 calc GR . . . .
H13B H 0.0022 0.4596 0.7498 0.043 Uiso 1 1 calc GR . . . .
H13C H -0.0290 0.3644 0.8533 0.043 Uiso 1 1 calc GR . . . .
C17 C 0.6322(3) -0.0133(5) 0.9050(3) 0.0276(9) Uani 1 1 d . . . . .
H17A H 0.6861 0.0303 0.9539 0.041 Uiso 1 1 calc GR . . . .
H17B H 0.6628 -0.0295 0.8371 0.041 Uiso 1 1 calc GR . . . .
H17C H 0.6060 -0.1202 0.9305 0.041 Uiso 1 1 calc GR . . . .
C19 C 0.8115(3) 0.2061(5) 0.5286(3) 0.0249(8) Uani 1 1 d . . . . .
C22 C 0.8761(3) 0.3609(6) 0.3496(3) 0.0304(9) Uani 1 1 d . . . . .
H22 H 0.8984 0.4147 0.2885 0.037 Uiso 1 1 calc R . . . .
C18 C 0.2249(3) 0.1136(6) 0.3476(3) 0.0313(9) Uani 1 1 d . . . . .
H18A H 0.2313 0.0466 0.2846 0.047 Uiso 1 1 calc GR . . . .
H18B H 0.2094 0.2296 0.3286 0.047 Uiso 1 1 calc GR . . . .
H18C H 0.1677 0.0692 0.3886 0.047 Uiso 1 1 calc GR . . . .
C21 C 0.9489(3) 0.2809(6) 0.4139(3) 0.0317(10) Uani 1 1 d . . . . .
H21 H 1.0210 0.2789 0.3967 0.038 Uiso 1 1 calc R . . . .

loop_
_atom_site_aniso_label
_atom_site_aniso_U_11
_atom_site_aniso_U_22
_atom_site_aniso_U_33
_atom_site_aniso_U_23
_atom_site_aniso_U_13
_atom_site_aniso_U_12
S1 0.0203(5) 0.0304(5) 0.0253(4) -0.0050(4) 0.0069(4) 0.0013(4)
O2 0.0157(12) 0.0301(15) 0.0219(12) 0.0003(11) 0.0056(9) -0.0009(11)
O1 0.0167(12) 0.0223(13) 0.0258(12) -0.0013(11) 0.0029(10) -0.0044(11)
O3 0.0158(12) 0.0224(13) 0.0291(13) -0.0063(12) 0.0056(10) -0.0010(11)
O5 0.0289(14) 0.0299(14) 0.0198(11) -0.0064(12) 0.0023(10) -0.0012(13)
O6 0.0209(13) 0.0273(15) 0.0309(13) 0.0003(12) 0.0040(11) -0.0041(11)
O4 0.0240(14) 0.0332(17) 0.0283(13) -0.0095(12) 0.0069(11) 0.0000(12)
O9 0.0236(14) 0.0357(16) 0.0297(14) -0.0024(13) 0.0031(11) 0.0038(12)
O8 0.0328(15) 0.0320(15) 0.0258(14) -0.0079(12) 0.0118(11) 0.0004(13)
O7 0.0213(14) 0.0325(16) 0.0326(14) -0.0049(13) 0.0054(11) -0.0010(12)
N1 0.0122(14) 0.0241(16) 0.0224(15) 0.0009(13) 0.0049(11) 0.0009(12)
C12B 0.0168(17) 0.0228(18) 0.0140(15) -0.0014(14) 0.0012(13) 0.0008(14)
C3 0.0191(18) 0.0234(19) 0.0186(16) -0.0009(15) 0.0019(14) 0.0027(15)
C16 0.0206(18) 0.0237(18) 0.0181(15) -0.0032(16) -0.0004(13) -0.0014(16)
C7 0.0142(17) 0.0239(19) 0.0178(16) -0.0005(15) 0.0044(13) 0.0026(15)
C1 0.0177(18) 0.0221(18) 0.0160(16) 0.0005(14) -0.0016(13) -0.0041(14)
C7A 0.0192(18) 0.0187(18) 0.0178(16) 0.0003(14) 0.0051(13) -0.0025(14)
C10 0.027(2) 0.0227(18) 0.0209(17) -0.0034(15) 0.0039(15) -0.0057(16)
C4 0.0162(17) 0.0204(19) 0.0201(17) -0.0014(14) -0.0010(13) -0.0002(14)
C11 0.0219(19) 0.026(2) 0.0168(16) -0.0003(15) 0.0019(14) -0.0058(16)
C12 0.0166(17) 0.0257(19) 0.0182(17) -0.0001(16) 0.0031(13) -0.0011(16)
C2 0.0134(16) 0.0234(18) 0.0194(15) 0.0004(16) 0.0024(13) 0.0022(15)
C12A 0.0181(18) 0.0221(19) 0.0180(16) -0.0005(15) 0.0029(14) -0.0034(15)
C9 0.0241(19) 0.024(2) 0.0215(17) -0.0018(15) 0.0106(15) -0.0020(15)
C5 0.0185(18) 0.0254(19) 0.0182(16) -0.0001(14) 0.0055(14) -0.0007(15)
C24 0.0160(18) 0.035(2) 0.031(2) -0.0119(18) 0.0025(15) -0.0034(16)
C8 0.0176(18) 0.0234(19) 0.0233(18) -0.0008(15) 0.0062(14) -0.0025(15)
C4A 0.0147(16) 0.024(2) 0.0172(15) 0.0001(14) 0.0005(13) 0.0015(14)
C6 0.0159(17) 0.0248(19) 0.0234(17) -0.0017(15) 0.0026(14) -0.0001(15)
C14 0.026(2) 0.039(2) 0.0203(17) 0.0034(17) 0.0036(15) -0.0031(18)
C15 0.0215(19) 0.024(2) 0.036(2) -0.0079(17) 0.0040(16) 0.0012(16)
C23 0.026(2) 0.029(2) 0.0267(19) -0.0081(17) -0.0009(16) -0.0004(18)
C20 0.021(2) 0.037(2) 0.029(2) -0.0038(18) 0.0031(16) -0.0010(17)
C13 0.0183(19) 0.035(2) 0.033(2) -0.0059(19) -0.0009(15) -0.0020(18)
C17 0.027(2) 0.025(2) 0.031(2) -0.0031(17) -0.0015(16) 0.0026(16)
C19 0.0199(19) 0.032(2) 0.0234(18) -0.0078(16) 0.0040(15) -0.0024(16)
C22 0.031(2) 0.037(2) 0.0232(18) -0.0047(18) 0.0053(16) -0.0061(19)
C18 0.027(2) 0.035(2) 0.0327(19) -0.008(2) 0.0029(16) 0.0037(19)
C21 0.022(2) 0.044(3) 0.029(2) -0.0041(19) 0.0075(16) -0.0065(19)

loop_
_atom_type_symbol
_atom_type_description
_atom_type_scat_dispersion_real
_atom_type_scat_dispersion_imag
_atom_type_scat_source
C C 0.0033 0.0016 'International Tables Vol C Tables 4.2.6.8 and 6.1.1.4'
H H 0.0000 0.0000 'International Tables Vol C Tables 4.2.6.8 and 6.1.1.4'
N N 0.0061 0.0033 'International Tables Vol C Tables 4.2.6.8 and 6.1.1.4'
O O 0.0106 0.0060 'International Tables Vol C Tables 4.2.6.8 and 6.1.1.4'
S S 0.1246 0.1234 'International Tables Vol C Tables 4.2.6.8 and 6.1.1.4'

loop_
_geom_angle_atom_site_label_1
_geom_angle_atom_site_label_2
_geom_angle_atom_site_label_3
_geom_angle
_geom_angle_site_symmetry_1
_geom_angle_site_symmetry_3
_geom_angle_publ_flag
O9 S1 O8 113.80(17) . . ?
O9 S1 O7 112.35(17) . . ?
O9 S1 C19 106.09(17) . . ?
O8 S1 O7 111.56(16) . . ?
O8 S1 C19 106.48(18) . . ?
O7 S1 C19 105.89(16) . . ?
C2 O2 C14 112.0(3) . . ?
C1 O1 C13 116.9(3) . . ?
C3 O3 C15 117.2(3) . . ?
C10 O5 C18 119.0(3) . . ?
C9 O4 H4 109.5 . . ?
C16 N1 H1 119.5 . . ?
C16 N1 C7 120.9(3) . . ?
C7 N1 H1 119.5 . . ?
C1 C12B C12A 121.1(3) . . ?
C4A C12B C1 119.3(3) . . ?
C4A C12B C12A 119.5(3) . . ?
O3 C3 C4 124.6(3) . . ?
O3 C3 C2 115.0(3) . . ?
C4 C3 C2 120.4(3) . . ?
O6 C16 N1 121.8(3) . . ?
O6 C16 C17 121.9(3) . . ?
N1 C16 C17 116.3(3) . . ?
N1 C7 H7 107.4 . . ?
N1 C7 C7A 113.1(3) . . ?
N1 C7 C6 110.8(3) . . ?
C7A C7 H7 107.4 . . ?
C6 C7 H7 107.4 . . ?
C6 C7 C7A 110.4(3) . . ?
O1 C1 C12B 117.1(3) . . ?
O1 C1 C2 122.4(3) . . ?
C2 C1 C12B 120.4(3) . . ?
C12A C7A C7 116.7(3) . . ?
C8 C7A C7 116.1(3) . . ?
C8 C7A C12A 127.2(3) . . ?
O5 C10 C11 122.1(3) . . ?
O5 C10 C9 112.7(3) . . ?
C11 C10 C9 125.2(3) . . ?
C3 C4 H4A 119.9 . . ?
C4A C4 C3 120.3(3) . . ?
C4A C4 H4A 119.9 . . ?
C10 C11 H11 114.5 . . ?
C10 C11 C12 131.1(4) . . ?
C12 C11 H11 114.5 . . ?
C11 C12 H12 114.3 . . ?
C11 C12 C12A 131.4(3) . . ?
C12A C12 H12 114.3 . . ?
O2 C2 C3 120.2(3) . . ?
O2 C2 C1 120.4(3) . . ?
C1 C2 C3 119.5(3) . . ?
C7A C12A C12B 119.7(3) . . ?
C7A C12A C12 124.8(3) . . ?
C12 C12A C12B 115.4(3) . . ?
O4 C9 C10 114.3(3) . . ?
O4 C9 C8 119.4(3) . . ?
C8 C9 C10 126.3(3) . . ?
H5A C5 H5B 107.9 . . ?
C4A C5 H5A 109.2 . . ?
C4A C5 H5B 109.2 . . ?
C4A C5 C6 112.2(3) . . ?
C6 C5 H5A 109.2 . . ?
C6 C5 H5B 109.2 . . ?
C23 C24 H24 120.1 . . ?
C23 C24 C19 119.8(3) . . ?
C19 C24 H24 120.1 . . ?
C7A C8 H8 113.0 . . ?
C9 C8 C7A 134.0(3) . . ?
C9 C8 H8 113.0 . . ?
C12B C4A C5 119.4(3) . . ?
C4 C4A C12B 120.1(3) . . ?
C4 C4A C5 120.5(3) . . ?
C7 C6 C5 112.9(3) . . ?
C7 C6 H6A 109.0 . . ?
C7 C6 H6B 109.0 . . ?
C5 C6 H6A 109.0 . . ?
C5 C6 H6B 109.0 . . ?
H6A C6 H6B 107.8 . . ?
O2 C14 H14A 109.5 . . ?
O2 C14 H14B 109.5 . . ?
O2 C14 H14C 109.5 . . ?
H14A C14 H14B 109.5 . . ?
H14A C14 H14C 109.5 . . ?
H14B C14 H14C 109.5 . . ?
O3 C15 H15A 109.5 . . ?
O3 C15 H15B 109.5 . . ?
O3 C15 H15C 109.5 . . ?
H15A C15 H15B 109.5 . . ?
H15A C15 H15C 109.5 . . ?
H15B C15 H15C 109.5 . . ?
C24 C23 H23 120.0 . . ?
C22 C23 C24 120.0(4) . . ?
C22 C23 H23 120.0 . . ?
C19 C20 H20 120.1 . . ?
C19 C20 C21 119.8(4) . . ?
C21 C20 H20 120.1 . . ?
O1 C13 H13A 109.5 . . ?
O1 C13 H13B 109.5 . . ?
O1 C13 H13C 109.5 . . ?
H13A C13 H13B 109.5 . . ?
H13A C13 H13C 109.5 . . ?
H13B C13 H13C 109.5 . . ?
C16 C17 H17A 109.5 . . ?
C16 C17 H17B 109.5 . . ?
C16 C17 H17C 109.5 . . ?
H17A C17 H17B 109.5 . . ?
H17A C17 H17C 109.5 . . ?
H17B C17 H17C 109.5 . . ?
C24 C19 S1 119.5(3) . . ?
C20 C19 S1 120.6(3) . . ?
C20 C19 C24 119.9(3) . . ?
C23 C22 H22 119.8 . . ?
C23 C22 C21 120.5(4) . . ?
C21 C22 H22 119.8 . . ?
O5 C18 H18A 109.5 . . ?
O5 C18 H18B 109.5 . . ?
O5 C18 H18C 109.5 . . ?
H18A C18 H18B 109.5 . . ?
H18A C18 H18C 109.5 . . ?
H18B C18 H18C 109.5 . . ?
C20 C21 H21 120.0 . . ?
C22 C21 C20 120.1(4) . . ?
C22 C21 H21 120.0 . . ?

loop_
_geom_bond_atom_site_label_1
_geom_bond_atom_site_label_2
_geom_bond_distance
_geom_bond_site_symmetry_2
_geom_bond_publ_flag
S1 O9 1.445(3) . ?
S1 O8 1.456(3) . ?
S1 O7 1.470(3) . ?
S1 C19 1.772(4) . ?
O2 C2 1.376(4) . ?
O2 C14 1.440(4) . ?
O1 C1 1.370(4) . ?
O1 C13 1.448(4) . ?
O3 C3 1.360(4) . ?
O3 C15 1.435(5) . ?
O5 C10 1.335(4) . ?
O5 C18 1.492(4) . ?
O6 C16 1.236(4) . ?
O4 H4 0.8400 . ?
O4 C9 1.335(4) . ?
N1 H1 0.8800 . ?
N1 C16 1.350(5) . ?
N1 C7 1.447(4) . ?
C12B C1 1.409(5) . ?
C12B C12A 1.487(5) . ?
C12B C4A 1.402(5) . ?
C3 C4 1.394(5) . ?
C3 C2 1.396(5) . ?
C16 C17 1.503(5) . ?
C7 H7 1.0000 . ?
C7 C7A 1.540(5) . ?
C7 C6 1.526(5) . ?
C1 C2 1.396(5) . ?
C7A C12A 1.399(5) . ?
C7A C8 1.390(5) . ?
C10 C11 1.382(5) . ?
C10 C9 1.427(5) . ?
C4 H4A 0.9500 . ?
C4 C4A 1.390(5) . ?
C11 H11 0.9500 . ?
C11 C12 1.389(5) . ?
C12 H12 0.9500 . ?
C12 C12A 1.403(5) . ?
C9 C8 1.387(5) . ?
C5 H5A 0.9900 . ?
C5 H5B 0.9900 . ?
C5 C4A 1.511(5) . ?
C5 C6 1.532(5) . ?
C24 H24 0.9500 . ?
C24 C23 1.390(6) . ?
C24 C19 1.394(5) . ?
C8 H8 0.9500 . ?
C6 H6A 0.9900 . ?
C6 H6B 0.9900 . ?
C14 H14A 0.9800 . ?
C14 H14B 0.9800 . ?
C14 H14C 0.9800 . ?
C15 H15A 0.9800 . ?
C15 H15B 0.9800 . ?
C15 H15C 0.9800 . ?
C23 H23 0.9500 . ?
C23 C22 1.380(5) . ?
C20 H20 0.9500 . ?
C20 C19 1.388(5) . ?
C20 C21 1.389(5) . ?
C13 H13A 0.9800 . ?
C13 H13B 0.9800 . ?
C13 H13C 0.9800 . ?
C17 H17A 0.9800 . ?
C17 H17B 0.9800 . ?
C17 H17C 0.9800 . ?
C22 H22 0.9500 . ?
C22 C21 1.381(6) . ?
C18 H18A 0.9800 . ?
C18 H18B 0.9800 . ?
C18 H18C 0.9800 . ?
C21 H21 0.9500 . ?
